data_7019588
loop_
_publ_author_name
'Bratsos, Ioannis'
'Mitri, Elisa'
'Ravalico, Francesco'
'Zangrando, Ennio'
'Gianferrara, Teresa'
'Bergamo, Alberta'
'Alessio, Enzo'

_publ_section_title
;
 New half sandwich Ru(ii) coordination compounds for anticancer activity.
;
_journal_issue 24
_journal_name_full 'Dalton transactions (Cambridge, England : 2003)'
_journal_page_first 7358
_journal_page_last 7371
_journal_paper_doi 10.1039/c2dt30654a
_journal_volume 41
_journal_year 2012
_chemical_formula_moiety 'C18 H29 N5 O Ru S, 2(P F6), H2 O'
_chemical_formula_sum 'C18 H31 F12 N5 O2 P2 Ru S'
_chemical_formula_weight 772.55
_chemical_name_systematic
;
?
;
_space_group_IT_number 15
_symmetry_cell_setting monoclinic
_symmetry_space_group_name_Hall '-C 2yc'
_symmetry_space_group_name_H-M 'C 1 2/c 1'
_atom_sites_solution_hydrogens geom
_atom_sites_solution_primary direct
_atom_sites_solution_secondary difmap
_audit_creation_method SHELXL-97
_cell_angle_alpha 90.00
_cell_angle_beta 111.515(10)
_cell_angle_gamma 90.00
_cell_formula_units_Z 8
_cell_length_a 22.863(3)
_cell_length_b 11.769(2)
_cell_length_c 24.381(3)
_cell_measurement_temperature 293(2)
_cell_volume 6103.2(16)
_computing_cell_refinement 'Denzo (Otwinowski & Minor 1997)'
_computing_data_collection 'XPRESS (MacScience, 2002)'
_computing_data_reduction 'Denzo and Scalepack (Otwinowski & Minor 1997)'
_computing_molecular_graphics 'Ortep3 for Windows (Farrugia,1997)'
_computing_publication_material 'Wingx 1.80.05 (Farrugia, 1999)'
_computing_structure_refinement 'SHELX97 (Sheldrick, 2008)'
_computing_structure_solution 'SHELX97 (Sheldrick, 2008)'
_diffrn_ambient_temperature 293(2)
_diffrn_measured_fraction_theta_full 0.967
_diffrn_measured_fraction_theta_max 0.967
_diffrn_measurement_device_type 'Enraf-Nonius dip1030 image plate diffractometer'
_diffrn_measurement_method '\f-scans with narrow frames'
_diffrn_radiation_monochromator graphite
_diffrn_radiation_source 'fine-focus sealed tube'
_diffrn_radiation_type Mok\a
_diffrn_radiation_wavelength 0.71073
_diffrn_reflns_av_R_equivalents 0.0900
_diffrn_reflns_av_sigmaI/netI 0.1029
_diffrn_reflns_limit_h_max 25
_diffrn_reflns_limit_h_min -27
_diffrn_reflns_limit_k_max 14
_diffrn_reflns_limit_k_min -14
_diffrn_reflns_limit_l_max 29
_diffrn_reflns_limit_l_min -29
_diffrn_reflns_number 39597
_diffrn_reflns_theta_full 25.68
_diffrn_reflns_theta_max 25.68
_diffrn_reflns_theta_min 1.98
_exptl_absorpt_coefficient_mu 0.786
_exptl_absorpt_correction_T_max 0.8605
_exptl_absorpt_correction_T_min 0.7367
_exptl_absorpt_correction_type refdelf
_exptl_absorpt_process_details
;
Parkin S,Moezzi B & Hope H, (1995) J. Appl. Cryst. 28, 53-56
Linear fit to sin(theta)/lambda - 12 parameters
;
_exptl_crystal_colour yellow
_exptl_crystal_density_diffrn 1.682
_exptl_crystal_density_method 'not measured'
_exptl_crystal_description plate
_exptl_crystal_F_000 3104
_exptl_crystal_size_max 0.37
_exptl_crystal_size_mid 0.35
_exptl_crystal_size_min 0.20
_refine_diff_density_max 0.926
_refine_diff_density_min -0.554
_refine_diff_density_rms 0.108
_refine_ls_extinction_method none
_refine_ls_goodness_of_fit_ref 0.883
_refine_ls_hydrogen_treatment constr
_refine_ls_matrix_type full
_refine_ls_number_parameters 372
_refine_ls_number_reflns 5617
_refine_ls_number_restraints 0
_refine_ls_restrained_S_all 0.883
_refine_ls_R_factor_all 0.1189
_refine_ls_R_factor_gt 0.0638
_refine_ls_shift/su_max 0.001
_refine_ls_shift/su_mean 0.000
_refine_ls_structure_factor_coef Fsqd
_refine_ls_weighting_details 'calc w=1/[\s^2^(Fo^2^)+(0.1118P)^2^+0.0000P] where P=(Fo^2^+2Fc^2^)/3'
_refine_ls_weighting_scheme calc
_refine_ls_wR_factor_gt 0.1692
_refine_ls_wR_factor_ref 0.1888
_reflns_number_gt 2914
_reflns_number_total 5617
_reflns_threshold_expression >2\s(I)
_cod_data_source_file c2dt30654a.txt
_cod_data_source_block 12
_cod_original_cell_volume 6103.2(15)
_cod_original_sg_symbol_H-M 'C 2/c'
_cod_database_code 7019588

loop_
_symmetry_equiv_pos_as_xyz
'x, y, z'
'-x, y, -z+1/2'
'x+1/2, y+1/2, z'
'-x+1/2, y+1/2, -z+1/2'
'-x, -y, -z'
'x, -y, z-1/2'
'-x+1/2, -y+1/2, -z'
'x+1/2, -y+1/2, z-1/2'

loop_
_atom_site_label
_atom_site_type_symbol
_atom_site_fract_x
_atom_site_fract_y
_atom_site_fract_z
_atom_site_U_iso_or_equiv
_atom_site_adp_type
_atom_site_occupancy
_atom_site_symmetry_multiplicity
_atom_site_calc_flag
_atom_site_refinement_flags
Ru Ru 0.26504(3) 0.10350(5) 0.12580(2) 0.0520(2) Uani 1 1 d .
N1 N 0.3380(3) 0.0264(5) 0.1931(3) 0.0612(16) Uani 1 1 d .
N2 N 0.3296(3) 0.2341(5) 0.1549(2) 0.0577(15) Uani 1 1 d .
C1 C 0.3458(4) -0.0879(7) 0.2039(4) 0.070(2) Uani 1 1 d .
H1 H 0.3150 -0.1373 0.1804 0.085 Uiso 1 1 calc R
C2 C 0.3971(5) -0.1322(9) 0.2479(4) 0.090(3) Uani 1 1 d .
H2 H 0.4022 -0.2103 0.2531 0.108 Uiso 1 1 calc R
C3 C 0.4405(5) -0.0589(10) 0.2839(4) 0.097(3) Uani 1 1 d .
H3 H 0.4741 -0.0872 0.3157 0.116 Uiso 1 1 calc R
C4 C 0.4351(4) 0.0602(9) 0.2736(4) 0.087(3) Uani 1 1 d .
H4 H 0.4652 0.1104 0.2974 0.105 Uiso 1 1 calc R
C5 C 0.3834(3) 0.0987(7) 0.2271(3) 0.0627(19) Uani 1 1 d .
C6 C 0.3771(4) 0.2160(7) 0.2078(3) 0.0615(19) Uani 1 1 d .
C7 C 0.4157(4) 0.3017(8) 0.2385(4) 0.078(2) Uani 1 1 d .
H7 H 0.4470 0.2878 0.2751 0.094 Uiso 1 1 calc R
C8 C 0.4072(4) 0.4097(8) 0.2140(5) 0.090(3) Uani 1 1 d .
H8 H 0.4324 0.4692 0.2348 0.108 Uiso 1 1 calc R
C9 C 0.3616(4) 0.4297(7) 0.1592(4) 0.083(3) Uani 1 1 d .
H9 H 0.3567 0.5016 0.1423 0.099 Uiso 1 1 calc R
C10 C 0.3235(4) 0.3405(7) 0.1300(4) 0.068(2) Uani 1 1 d .
H10 H 0.2931 0.3528 0.0927 0.081 Uiso 1 1 calc R
N3 N 0.1935(3) -0.0208(5) 0.1108(2) 0.0630(16) Uani 1 1 d .
H3A H 0.2080 -0.0891 0.1038 0.076 Uiso 1 1 calc R
N4 N 0.1901(3) 0.1919(5) 0.0631(2) 0.0589(15) Uani 1 1 d .
H4A H 0.2054 0.2365 0.0410 0.071 Uiso 1 1 calc R
N5 N 0.2198(3) 0.1683(5) 0.1826(2) 0.0576(15) Uani 1 1 d .
H5 H 0.2494 0.1801 0.2191 0.069 Uiso 1 1 calc R
C11 C 0.1344(4) 0.0089(8) 0.0598(4) 0.079(2) Uani 1 1 d .
H11A H 0.1019 0.0319 0.0743 0.094 Uiso 1 1 calc R
H11B H 0.1194 -0.0571 0.0347 0.094 Uiso 1 1 calc R
C12 C 0.1479(4) 0.1051(7) 0.0247(3) 0.075(2) Uani 1 1 d .
H12A H 0.1671 0.0743 -0.0016 0.090 Uiso 1 1 calc R
H12B H 0.1086 0.1408 0.0007 0.090 Uiso 1 1 calc R
C13 C 0.1555(4) 0.2657(7) 0.0921(4) 0.077(2) Uani 1 1 d .
H13A H 0.1480 0.3400 0.0736 0.093 Uiso 1 1 calc R
H13B H 0.1150 0.2318 0.0866 0.093 Uiso 1 1 calc R
C14 C 0.1929(4) 0.2787(7) 0.1571(4) 0.071(2) Uani 1 1 d .
H14A H 0.2264 0.3334 0.1630 0.085 Uiso 1 1 calc R
H14B H 0.1658 0.3068 0.1768 0.085 Uiso 1 1 calc R
C15 C 0.1718(4) 0.0879(6) 0.1873(3) 0.066(2) Uani 1 1 d .
H15A H 0.1301 0.1149 0.1634 0.080 Uiso 1 1 calc R
H15B H 0.1745 0.0843 0.2279 0.080 Uiso 1 1 calc R
C16 C 0.1817(4) -0.0273(6) 0.1672(3) 0.071(2) Uani 1 1 d .
H16A H 0.1448 -0.0737 0.1614 0.085 Uiso 1 1 calc R
H16B H 0.2173 -0.0631 0.1973 0.085 Uiso 1 1 calc R
S1 S 0.30243(10) 0.04902(17) 0.05766(8) 0.0642(5) Uani 1 1 d .
O1 O 0.2835(3) 0.1228(4) 0.0039(2) 0.0750(16) Uani 1 1 d .
C17 C 0.2846(5) -0.0944(6) 0.0322(4) 0.096(3) Uani 1 1 d .
H17A H 0.2404 -0.1012 0.0098 0.143 Uiso 1 1 calc R
H17B H 0.2962 -0.1449 0.0654 0.143 Uiso 1 1 calc R
H17C H 0.3078 -0.1138 0.0077 0.143 Uiso 1 1 calc R
C18 C 0.3857(4) 0.0387(9) 0.0836(4) 0.098(3) Uani 1 1 d .
H18A H 0.3984 0.0154 0.0518 0.147 Uiso 1 1 calc R
H18B H 0.3999 -0.0162 0.1148 0.147 Uiso 1 1 calc R
H18C H 0.4039 0.1113 0.0981 0.147 Uiso 1 1 calc R
P1 P 0.19940(14) 0.63174(19) 0.14119(10) 0.0789(7) Uani 1 1 d .
F1 F 0.2166(4) 0.5401(5) 0.1921(3) 0.141(3) Uani 1 1 d .
F2 F 0.2643(5) 0.6863(9) 0.1709(4) 0.243(6) Uani 1 1 d .
F3 F 0.1834(5) 0.7254(5) 0.0933(3) 0.175(4) Uani 1 1 d .
F4 F 0.1358(4) 0.5834(10) 0.1176(5) 0.248(6) Uani 1 1 d .
F5 F 0.2150(6) 0.5485(6) 0.1021(4) 0.195(4) Uani 1 1 d .
F6 F 0.1825(6) 0.7125(6) 0.1834(4) 0.219(5) Uani 1 1 d .
P2 P 0.46021(13) 0.6712(3) 0.10192(13) 0.0925(8) Uani 1 1 d .
F7 F 0.4827(7) 0.5848(14) 0.1455(6) 0.350(11) Uani 1 1 d .
F8 F 0.5250(4) 0.7211(10) 0.1328(5) 0.230(5) Uani 1 1 d .
F9 F 0.4325(7) 0.7565(13) 0.0559(8) 0.342(9) Uani 1 1 d .
F10 F 0.3993(5) 0.6096(10) 0.0740(4) 0.246(6) Uani 1 1 d .
F11 F 0.4878(4) 0.6264(9) 0.0575(4) 0.199(4) Uani 1 1 d .
F12 F 0.4335(4) 0.7385(15) 0.1376(6) 0.294(8) Uani 1 1 d .
O1W O 0.4777(5) 0.2876(9) 0.1164(5) 0.095(5) Uiso 0.579(19) 1 d P
O2W O 0.5118(9) 0.2868(16) 0.0895(8) 0.124(9) Uiso 0.421(19) 1 d P

loop_
_atom_site_aniso_label
_atom_site_aniso_U_11
_atom_site_aniso_U_22
_atom_site_aniso_U_33
_atom_site_aniso_U_23
_atom_site_aniso_U_13
_atom_site_aniso_U_12
Ru 0.0653(4) 0.0468(3) 0.0457(3) 0.0020(3) 0.0223(3) 0.0014(3)
N1 0.077(4) 0.059(4) 0.054(4) 0.012(3) 0.032(3) 0.010(3)
N2 0.059(4) 0.063(4) 0.053(3) 0.009(3) 0.023(3) 0.002(3)
C1 0.077(5) 0.070(5) 0.070(5) 0.033(5) 0.034(4) 0.018(4)
C2 0.093(7) 0.096(7) 0.089(7) 0.043(6) 0.044(6) 0.025(6)
C3 0.083(7) 0.120(9) 0.080(6) 0.048(7) 0.021(6) 0.031(6)
C4 0.078(6) 0.105(8) 0.069(5) 0.023(6) 0.016(5) 0.011(5)
C5 0.060(5) 0.074(5) 0.051(4) 0.019(4) 0.018(4) 0.011(4)
C6 0.061(5) 0.073(5) 0.053(4) 0.005(4) 0.025(4) -0.003(4)
C7 0.075(6) 0.089(7) 0.064(5) -0.003(5) 0.016(4) -0.013(5)
C8 0.081(6) 0.078(7) 0.107(8) -0.030(6) 0.029(6) -0.018(5)
C9 0.092(7) 0.056(5) 0.105(7) 0.005(5) 0.042(6) -0.012(5)
C10 0.074(5) 0.056(5) 0.080(5) 0.013(4) 0.036(4) -0.005(4)
N3 0.074(4) 0.058(4) 0.058(4) -0.005(3) 0.026(3) -0.001(3)
N4 0.065(4) 0.055(4) 0.057(3) -0.001(3) 0.022(3) 0.000(3)
N5 0.073(4) 0.050(4) 0.051(3) -0.001(3) 0.025(3) -0.004(3)
C11 0.076(6) 0.086(6) 0.072(5) -0.017(5) 0.026(5) -0.021(5)
C12 0.078(6) 0.076(6) 0.061(5) 0.000(5) 0.013(4) 0.001(5)
C13 0.085(6) 0.063(5) 0.087(6) 0.015(5) 0.034(5) 0.015(4)
C14 0.082(6) 0.059(5) 0.082(6) -0.004(5) 0.044(5) 0.003(4)
C15 0.072(5) 0.072(5) 0.060(4) 0.003(4) 0.030(4) -0.012(4)
C16 0.085(6) 0.055(5) 0.070(5) 0.005(4) 0.025(4) -0.012(4)
S1 0.0896(14) 0.0549(11) 0.0579(11) 0.0059(10) 0.0386(11) 0.0105(10)
O1 0.116(4) 0.062(3) 0.060(3) 0.017(3) 0.048(3) 0.014(3)
C17 0.165(10) 0.053(5) 0.095(6) -0.001(5) 0.079(7) 0.008(5)
C18 0.096(7) 0.122(8) 0.096(7) 0.011(6) 0.059(6) 0.022(6)
P1 0.115(2) 0.0535(13) 0.0707(14) -0.0056(12) 0.0365(14) 0.0012(13)
F1 0.243(8) 0.062(3) 0.094(4) 0.005(3) 0.033(5) -0.014(4)
F2 0.233(10) 0.226(10) 0.202(9) 0.045(8) -0.002(8) -0.141(9)
F3 0.354(11) 0.062(4) 0.086(4) 0.018(3) 0.055(6) 0.025(5)
F4 0.104(6) 0.291(13) 0.285(13) 0.022(11) -0.006(7) -0.029(7)
F5 0.396(13) 0.091(5) 0.168(7) 0.006(5) 0.186(8) 0.036(7)
F6 0.435(15) 0.095(5) 0.216(9) 0.004(6) 0.224(10) 0.064(8)
P2 0.0899(19) 0.095(2) 0.0916(18) -0.0254(18) 0.0326(16) -0.0153(16)
F7 0.304(16) 0.373(19) 0.288(15) 0.228(15) 0.008(14) -0.074(15)
F8 0.109(6) 0.310(13) 0.273(10) -0.176(10) 0.073(6) -0.072(7)
F9 0.373(18) 0.289(15) 0.45(2) 0.215(16) 0.251(17) 0.198(15)
F10 0.237(10) 0.367(15) 0.159(7) -0.113(9) 0.101(7) -0.218(11)
F11 0.172(7) 0.289(12) 0.159(7) -0.101(7) 0.087(6) -0.033(7)
F12 0.162(8) 0.447(19) 0.267(12) -0.245(14) 0.073(8) -0.007(10)

loop_
_atom_type_symbol
_atom_type_description
_atom_type_scat_dispersion_real
_atom_type_scat_dispersion_imag
_atom_type_scat_source
C C 0.0033 0.0016 'International Tables Vol C Tables 4.2.6.8 and 6.1.1.4'
H H 0.0000 0.0000 'International Tables Vol C Tables 4.2.6.8 and 6.1.1.4'
N N 0.0061 0.0033 'International Tables Vol C Tables 4.2.6.8 and 6.1.1.4'
S S 0.1246 0.1234 'International Tables Vol C Tables 4.2.6.8 and 6.1.1.4'
Ru Ru -1.2594 0.8363 'International Tables Vol C Tables 4.2.6.8 and 6.1.1.4'
O O 0.0106 0.0060 'International Tables Vol C Tables 4.2.6.8 and 6.1.1.4'
P P 0.1023 0.0942 'International Tables Vol C Tables 4.2.6.8 and 6.1.1.4'
F F 0.0171 0.0103 'International Tables Vol C Tables 4.2.6.8 and 6.1.1.4'

loop_
_geom_angle_atom_site_label_1
_geom_angle_atom_site_label_2
_geom_angle_atom_site_label_3
_geom_angle
N2 Ru N1 77.8(2)
N2 Ru N4 99.8(2)
N1 Ru N4 174.9(2)
N2 Ru N3 168.2(2)
N1 Ru N3 100.4(2)
N4 Ru N3 81.1(2)
N2 Ru N5 88.1(2)
N1 Ru N5 94.8(2)
N4 Ru N5 80.6(2)
N3 Ru N5 80.4(2)
N2 Ru S1 92.79(16)
N1 Ru S1 92.69(16)
N4 Ru S1 91.93(16)
N3 Ru S1 98.99(16)
N5 Ru S1 172.50(16)
C5 N1 C1 118.7(7)
C5 N1 Ru 114.9(5)
C1 N1 Ru 126.3(6)
C6 N2 C10 118.4(7)
C6 N2 Ru 115.4(5)
C10 N2 Ru 125.5(5)
N1 C1 C2 122.5(9)
N1 C1 H1 118.7
C2 C1 H1 118.7
C3 C2 C1 118.4(9)
C3 C2 H2 120.8
C1 C2 H2 120.8
C2 C3 C4 120.9(9)
C2 C3 H3 119.5
C4 C3 H3 119.5
C5 C4 C3 117.5(9)
C5 C4 H4 121.3
C3 C4 H4 121.3
N1 C5 C4 121.8(8)
N1 C5 C6 115.7(6)
C4 C5 C6 122.2(8)
N2 C6 C7 122.2(7)
N2 C6 C5 113.9(7)
C7 C6 C5 123.8(8)
C6 C7 C8 118.6(8)
C6 C7 H7 120.7
C8 C7 H7 120.7
C9 C8 C7 120.7(8)
C9 C8 H8 119.7
C7 C8 H8 119.7
C8 C9 C10 118.6(8)
C8 C9 H9 120.7
C10 C9 H9 120.7
N2 C10 C9 121.3(8)
N2 C10 H10 119.3
C9 C10 H10 119.3
C16 N3 C11 111.2(6)
C16 N3 Ru 105.3(4)
C11 N3 Ru 112.6(5)
C16 N3 H3A 109.2
C11 N3 H3A 109.2
Ru N3 H3A 109.2
C12 N4 C13 111.2(6)
C12 N4 Ru 106.7(5)
C13 N4 Ru 111.7(4)
C12 N4 H4A 109.1
C13 N4 H4A 109.1
Ru N4 H4A 109.1
C14 N5 C15 112.8(6)
C14 N5 Ru 105.5(4)
C15 N5 Ru 111.6(4)
C14 N5 H5 109.0
C15 N5 H5 109.0
Ru N5 H5 109.0
N3 C11 C12 109.4(6)
N3 C11 H11A 109.8
C12 C11 H11A 109.8
N3 C11 H11B 109.8
C12 C11 H11B 109.8
H11A C11 H11B 108.2
N4 C12 C11 112.2(6)
N4 C12 H12A 109.2
C11 C12 H12A 109.2
N4 C12 H12B 109.2
C11 C12 H12B 109.2
H12A C12 H12B 107.9
C14 C13 N4 111.0(6)
C14 C13 H13A 109.4
N4 C13 H13A 109.4
C14 C13 H13B 109.4
N4 C13 H13B 109.4
H13A C13 H13B 108.0
N5 C14 C13 110.0(6)
N5 C14 H14A 109.7
C13 C14 H14A 109.7
N5 C14 H14B 109.7
C13 C14 H14B 109.7
H14A C14 H14B 108.2
N5 C15 C16 110.4(6)
N5 C15 H15A 109.6
C16 C15 H15A 109.6
N5 C15 H15B 109.6
C16 C15 H15B 109.6
H15A C15 H15B 108.1
C15 C16 N3 110.9(6)
C15 C16 H16A 109.5
N3 C16 H16A 109.5
C15 C16 H16B 109.5
N3 C16 H16B 109.5
H16A C16 H16B 108.1
O1 S1 C18 106.2(4)
O1 S1 C17 106.7(4)
C18 S1 C17 97.8(5)
O1 S1 Ru 114.8(2)
C18 S1 Ru 114.2(3)
C17 S1 Ru 115.5(3)
S1 C17 H17A 109.5
S1 C17 H17B 109.5
H17A C17 H17B 109.5
S1 C17 H17C 109.5
H17A C17 H17C 109.5
H17B C17 H17C 109.5
S1 C18 H18A 109.5
S1 C18 H18B 109.5
H18A C18 H18B 109.5
S1 C18 H18C 109.5
H18A C18 H18C 109.5
H18B C18 H18C 109.5
F4 P1 F5 86.0(7)
F4 P1 F2 174.4(8)
F5 P1 F2 99.2(7)
F4 P1 F3 93.1(6)
F5 P1 F3 91.8(4)
F2 P1 F3 88.8(5)
F4 P1 F6 92.6(7)
F5 P1 F6 177.0(5)
F2 P1 F6 82.1(6)
F3 P1 F6 90.9(4)
F4 P1 F1 88.2(5)
F5 P1 F1 90.3(4)
F2 P1 F1 89.8(5)
F3 P1 F1 177.6(3)
F6 P1 F1 87.0(4)
F7 P2 F9 175.8(9)
F7 P2 F12 93.3(10)
F9 P2 F12 85.9(9)
F7 P2 F10 90.8(7)
F9 P2 F10 85.2(9)
F12 P2 F10 90.6(6)
F7 P2 F8 83.5(8)
F9 P2 F8 100.6(9)
F12 P2 F8 92.3(5)
F10 P2 F8 173.7(8)
F7 P2 F11 98.8(9)
F9 P2 F11 82.4(7)
F12 P2 F11 167.1(9)
F10 P2 F11 93.8(5)
F8 P2 F11 84.5(5)

loop_
_geom_bond_atom_site_label_1
_geom_bond_atom_site_label_2
_geom_bond_distance
Ru N2 2.068(6)
Ru N1 2.071(6)
Ru N4 2.106(6)
Ru N3 2.124(6)
Ru N5 2.148(5)
Ru S1 2.2235(18)
N1 C5 1.363(9)
N1 C1 1.369(9)
N2 C6 1.364(9)
N2 C10 1.377(9)
C1 C2 1.370(11)
C1 H1 0.9300
C2 C3 1.365(13)
C2 H2 0.9300
C3 C4 1.422(13)
C3 H3 0.9300
C4 C5 1.381(10)
C4 H4 0.9300
C5 C6 1.449(10)
C6 C7 1.369(11)
C7 C8 1.387(12)
C7 H7 0.9300
C8 C9 1.380(12)
C8 H8 0.9300
C9 C10 1.383(11)
C9 H9 0.9300
C10 H10 0.9300
N3 C16 1.497(9)
N3 C11 1.504(10)
N3 H3A 0.9100
N4 C12 1.479(9)
N4 C13 1.513(9)
N4 H4A 0.9100
N5 C14 1.474(9)
N5 C15 1.486(9)
N5 H5 0.9100
C11 C12 1.518(11)
C11 H11A 0.9700
C11 H11B 0.9700
C12 H12A 0.9700
C12 H12B 0.9700
C13 C14 1.506(11)
C13 H13A 0.9700
C13 H13B 0.9700
C14 H14A 0.9700
C14 H14B 0.9700
C15 C16 1.487(10)
C15 H15A 0.9700
C15 H15B 0.9700
C16 H16A 0.9700
C16 H16B 0.9700
S1 O1 1.498(5)
S1 C18 1.777(9)
S1 C17 1.793(8)
C17 H17A 0.9600
C17 H17B 0.9600
C17 H17C 0.9600
C18 H18A 0.9600
C18 H18B 0.9600
C18 H18C 0.9600
P1 F4 1.468(9)
P1 F5 1.499(6)
P1 F2 1.532(8)
P1 F3 1.549(6)
P1 F6 1.549(7)
P1 F1 1.581(6)
P2 F7 1.425(11)
P2 F9 1.465(12)
P2 F12 1.465(8)
P2 F10 1.494(8)
P2 F8 1.512(8)
P2 F11 1.533(8)
O1W O2W 1.187(19)

loop_
_geom_torsion_atom_site_label_1
_geom_torsion_atom_site_label_2
_geom_torsion_atom_site_label_3
_geom_torsion_atom_site_label_4
_geom_torsion
N2 Ru N1 C5 10.4(5)
N4 Ru N1 C5 -52(3)
N3 Ru N1 C5 -157.7(5)
N5 Ru N1 C5 -76.7(5)
S1 Ru N1 C5 102.6(5)
N2 Ru N1 C1 -166.0(6)
N4 Ru N1 C1 132(2)
N3 Ru N1 C1 26.0(6)
N5 Ru N1 C1 107.0(6)
S1 Ru N1 C1 -73.7(6)
N1 Ru N2 C6 -13.9(5)
N4 Ru N2 C6 161.5(5)
N3 Ru N2 C6 68.3(13)
N5 Ru N2 C6 81.4(5)
S1 Ru N2 C6 -106.1(5)
N1 Ru N2 C10 175.7(6)
N4 Ru N2 C10 -8.9(6)
N3 Ru N2 C10 -102.1(12)
N5 Ru N2 C10 -89.0(6)
S1 Ru N2 C10 83.6(6)
C5 N1 C1 C2 0.7(11)
Ru N1 C1 C2 176.9(6)
N1 C1 C2 C3 3.1(13)
C1 C2 C3 C4 -4.4(14)
C2 C3 C4 C5 1.9(14)
C1 N1 C5 C4 -3.4(10)
Ru N1 C5 C4 -180.0(6)
C1 N1 C5 C6 171.0(6)
Ru N1 C5 C6 -5.7(8)
C3 C4 C5 N1 2.1(12)
C3 C4 C5 C6 -171.9(8)
C10 N2 C6 C7 4.7(10)
Ru N2 C6 C7 -166.4(6)
C10 N2 C6 C5 -173.8(6)
Ru N2 C6 C5 15.1(7)
N1 C5 C6 N2 -6.1(9)
C4 C5 C6 N2 168.2(7)
N1 C5 C6 C7 175.3(7)
C4 C5 C6 C7 -10.4(12)
N2 C6 C7 C8 -1.9(12)
C5 C6 C7 C8 176.5(8)
C6 C7 C8 C9 -1.5(14)
C7 C8 C9 C10 1.8(13)
C6 N2 C10 C9 -4.2(11)
Ru N2 C10 C9 165.8(6)
C8 C9 C10 N2 1.0(12)
N2 Ru N3 C16 -17.0(14)
N1 Ru N3 C16 62.8(5)
N4 Ru N3 C16 -112.2(5)
N5 Ru N3 C16 -30.3(5)
S1 Ru N3 C16 157.2(4)
N2 Ru N3 C11 104.3(12)
N1 Ru N3 C11 -175.8(5)
N4 Ru N3 C11 9.2(5)
N5 Ru N3 C11 91.0(5)
S1 Ru N3 C11 -81.4(5)
N2 Ru N4 C12 162.3(4)
N1 Ru N4 C12 -137(3)
N3 Ru N4 C12 -29.7(5)
N5 Ru N4 C12 -111.3(5)
S1 Ru N4 C12 69.1(4)
N2 Ru N4 C13 -76.1(5)
N1 Ru N4 C13 -15(3)
N3 Ru N4 C13 92.0(5)
N5 Ru N4 C13 10.3(5)
S1 Ru N4 C13 -169.2(5)
N2 Ru N5 C14 67.7(5)
N1 Ru N5 C14 145.2(5)
N4 Ru N5 C14 -32.6(5)
N3 Ru N5 C14 -115.0(5)
S1 Ru N5 C14 -29.3(15)
N2 Ru N5 C15 -169.5(5)
N1 Ru N5 C15 -92.0(5)
N4 Ru N5 C15 90.2(5)
N3 Ru N5 C15 7.8(5)
S1 Ru N5 C15 93.5(13)
C16 N3 C11 C12 131.1(7)
Ru N3 C11 C12 13.2(8)
C13 N4 C12 C11 -75.1(8)
Ru N4 C12 C11 46.9(7)
N3 C11 C12 N4 -40.0(9)
C12 N4 C13 C14 132.9(7)
Ru N4 C13 C14 13.9(8)
C15 N5 C14 C13 -72.2(7)
Ru N5 C14 C13 49.9(7)
N4 C13 C14 N5 -43.1(9)
C14 N5 C15 C16 135.9(7)
Ru N5 C15 C16 17.3(7)
N5 C15 C16 N3 -45.3(9)
C11 N3 C16 C15 -72.2(8)
Ru N3 C16 C15 50.1(7)
N2 Ru S1 O1 -76.6(3)
N1 Ru S1 O1 -154.4(3)
N4 Ru S1 O1 23.3(3)
N3 Ru S1 O1 104.6(3)
N5 Ru S1 O1 20.1(13)
N2 Ru S1 C18 46.4(4)
N1 Ru S1 C18 -31.4(4)
N4 Ru S1 C18 146.3(4)
N3 Ru S1 C18 -132.4(4)
N5 Ru S1 C18 143.1(13)
N2 Ru S1 C17 158.7(4)
N1 Ru S1 C17 80.8(4)
N4 Ru S1 C17 -101.4(4)
N3 Ru S1 C17 -20.1(4)
N5 Ru S1 C17 -104.6(13)
